data_4081271
loop_
_publ_author_name
'Wooles, Ashley J.'
'Lewis, William'
'Blake, Alexander J.'
'Liddle, Stephen T.'

_publ_section_title
;
 \b-Diketiminate Derivatives of Alkali Metals and Uranium
;
_journal_issue 18
_journal_name_full Organometallics
_journal_page_first 5058
_journal_paper_doi 10.1021/om400435b
_journal_volume 32
_journal_year 2013
_chemical_formula_moiety 'C47 H77 K N2 O3'
_chemical_formula_sum 'C47 H77 K N2 O3'
_chemical_formula_weight 757.21
_chemical_name_systematic
; 
 ? 
;
_space_group_IT_number 19
_symmetry_cell_setting orthorhombic
_symmetry_space_group_name_Hall 'P 2ac 2ab'
_symmetry_space_group_name_H-M 'P 21 21 21'
_atom_sites_solution_hydrogens 'geom, Me from difmap'
_atom_sites_solution_primary direct
_atom_sites_solution_secondary difmap
_audit_creation_method 'enCIFer editing of SHELXL97 CIF output'
_cell_angle_alpha 90.00
_cell_angle_beta 90.00
_cell_angle_gamma 90.00
_cell_formula_units_Z 4
_cell_length_a 10.385(3)
_cell_length_b 15.557(5)
_cell_length_c 28.666(9)
_cell_measurement_reflns_used 8420
_cell_measurement_temperature 90(2)
_cell_measurement_theta_max 27.23
_cell_measurement_theta_min 2.36
_cell_volume 4631(2)
_computing_cell_refinement 'Bruker SAINT version 6.36A (Bruker, 2000)'
_computing_data_collection 'Bruker SMART version 5.625 (Bruker, 2001)'
_computing_data_reduction 'Bruker SAINT; SHELXTL (Sheldrick, 2008)'
_computing_molecular_graphics 'SHELXTL (Sheldrick, 2008)'
_computing_publication_material 'enCIFer(Allen et al., 2004); PLATON (Spek, 2009)'
_computing_structure_refinement 'SHELXL97 (Sheldrick, 2008)'
_computing_structure_solution 'SHELXS97 (Sheldrick, 2008)'
_diffrn_ambient_temperature 90(2)
_diffrn_detector_area_resol_mean 8.366
_diffrn_measured_fraction_theta_full 0.999
_diffrn_measured_fraction_theta_max 0.966
_diffrn_measurement_device_type 'Bruker SMART 1000 CCD area detector'
_diffrn_measurement_method \w
_diffrn_radiation_monochromator graphite
_diffrn_radiation_source 'normal-focus sealed tube'
_diffrn_radiation_type MoK\a
_diffrn_radiation_wavelength 0.71073
_diffrn_reflns_av_R_equivalents 0.092
_diffrn_reflns_av_sigmaI/netI 0.154
_diffrn_reflns_limit_h_max 13
_diffrn_reflns_limit_h_min -13
_diffrn_reflns_limit_k_max 17
_diffrn_reflns_limit_k_min -20
_diffrn_reflns_limit_l_max 37
_diffrn_reflns_limit_l_min -35
_diffrn_reflns_number 27495
_diffrn_reflns_theta_full 25.00
_diffrn_reflns_theta_max 27.78
_diffrn_reflns_theta_min 1.93
_diffrn_standards_decay_% 0
_diffrn_standards_number 0
_exptl_absorpt_coefficient_mu 0.153
_exptl_absorpt_correction_T_max 0.75
_exptl_absorpt_correction_T_min 0.65
_exptl_absorpt_correction_type multi-scan
_exptl_absorpt_process_details 'SADABS 2007/2'
_exptl_crystal_colour yellow
_exptl_crystal_density_diffrn 1.086
_exptl_crystal_description BLOCK
_exptl_crystal_F_000 1664
_exptl_crystal_size_max 0.35
_exptl_crystal_size_mid 0.21
_exptl_crystal_size_min 0.20
_refine_diff_density_max 0.64
_refine_diff_density_min -0.74
_refine_diff_density_rms 0.08
_refine_ls_abs_structure_details 'Flack H D (1983), Acta Cryst. A39, 876-881'
_refine_ls_abs_structure_Flack 0.04(6)
_refine_ls_extinction_method none
_refine_ls_goodness_of_fit_ref 1.18
_refine_ls_hydrogen_treatment constr
_refine_ls_matrix_type full
_refine_ls_number_parameters 488
_refine_ls_number_reflns 10205
_refine_ls_number_restraints 62
_refine_ls_restrained_S_all 1.19
_refine_ls_R_factor_all 0.195
_refine_ls_R_factor_gt 0.0724
_refine_ls_shift/su_max 0.001
_refine_ls_shift/su_mean 0.000
_refine_ls_structure_factor_coef Fsqd
_refine_ls_weighting_details 'calc w=1/[\s^2^(Fo^2^)+(0.0001P)^2^+3.654P] where P=(Fo^2^+2Fc^2^)/3'
_refine_ls_weighting_scheme calc
_refine_ls_wR_factor_gt 0.104
_refine_ls_wR_factor_ref 0.131
_reflns_number_gt 5205
_reflns_number_total 10205
_reflns_threshold_expression I>2\s(I)
_cod_data_source_file om400435b_si_001.cif
_cod_data_source_block 1a
_cod_original_sg_symbol_Hall 'P 2ac 2ab  '
_cod_database_code 4081271
_nottingham_internal_coll_name KAWPLD
_nottingham_internal_coll_number 11568
_nottingham_internal_coll_client AW/STL
_nottingham_internal_coll_type hemisphere
_nottingham_internal_coll_frame_time 50
_nottingham_internal_coll_frame_width 0.3
_nottingham_internal_coll_frame_method \w
_nottingham_internal_coll_user AW
_nottingham_internal_coll_date 21/06/2012
_nottingham_internal_coll_location NOTTS
_nottingham_internal_process_user AW
_nottingham_internal_process_date 22/06/2012
_nottingham_internal_solution_user AW
_nottingham_internal_solution_date 22/06/2012
_nottingham_internal_refinement_user AW
_nottingham_internal_refinement_date 22/06/2012
_nottingham_internal_validation_user AJB
_nottingham_internal_validation_date 14/1/2013

loop_
_symmetry_equiv_pos_as_xyz
'x, y, z'
'-x+1/2, -y, z+1/2'
'x+1/2, -y+1/2, -z'
'-x, y+1/2, -z+1/2'

loop_
_atom_site_label
_atom_site_type_symbol
_atom_site_fract_x
_atom_site_fract_y
_atom_site_fract_z
_atom_site_U_iso_or_equiv
_atom_site_adp_type
_atom_site_occupancy
_atom_site_symmetry_multiplicity
_atom_site_calc_flag
_atom_site_refinement_flags
_atom_site_disorder_assembly
_atom_site_disorder_group
K1 K 0.78082(9) 0.09550(6) 0.82636(3) 0.0311(2) Uani 1 1 d . A .
O1 O 0.5600(3) 0.0640(2) 0.86840(11) 0.0499(10) Uani 1 1 d D . .
O2 O 0.8652(3) -0.0378(2) 0.87332(12) 0.0450(9) Uani 1 1 d D . .
O3 O 0.8368(3) 0.2358(2) 0.87290(12) 0.0444(9) Uani 1 1 d D . .
N1 N 0.6324(3) -0.0018(2) 0.59503(11) 0.0226(8) Uani 1 1 d . . .
N2 N 0.7766(3) 0.0839(2) 0.73151(11) 0.0221(8) Uani 1 1 d . . .
C1 C 0.7759(4) 0.0691(2) 0.64777(14) 0.0238(10) Uani 1 1 d . . .
H1 H 0.8459 0.1085 0.6478 0.029 Uiso 1 1 calc R A .
C2 C 0.7268(4) 0.0534(2) 0.60244(14) 0.0216(9) Uani 1 1 d . A .
C3 C 0.7913(4) 0.1073(3) 0.56319(13) 0.0260(10) Uani 1 1 d . . .
C4 C 0.7719(5) 0.2039(3) 0.57166(15) 0.0326(11) Uani 1 1 d . A .
H4A H 0.6797 0.2172 0.5714 0.049 Uiso 1 1 calc R . .
H4B H 0.8152 0.2365 0.5470 0.049 Uiso 1 1 calc R . .
H4C H 0.8085 0.2196 0.6020 0.049 Uiso 1 1 calc R . .
C5 C 0.9384(4) 0.0887(3) 0.56348(15) 0.0354(12) Uani 1 1 d . A .
H5A H 0.9749 0.1063 0.5935 0.053 Uiso 1 1 calc R . .
H5B H 0.9799 0.1210 0.5383 0.053 Uiso 1 1 calc R . .
H5C H 0.9530 0.0270 0.5588 0.053 Uiso 1 1 calc R . .
C6 C 0.7447(4) 0.0858(3) 0.51403(13) 0.0329(12) Uani 1 1 d . A .
H6A H 0.7544 0.0240 0.5084 0.049 Uiso 1 1 calc R . .
H6B H 0.7960 0.1178 0.4912 0.049 Uiso 1 1 calc R . .
H6C H 0.6538 0.1018 0.5109 0.049 Uiso 1 1 calc R . .
C7 C 0.5439(4) -0.0157(3) 0.55946(14) 0.0260(11) Uani 1 1 d . . .
C8 C 0.5486(4) -0.0930(3) 0.53388(14) 0.0284(10) Uani 1 1 d . . .
C9 C 0.4446(5) -0.1149(3) 0.50514(15) 0.0370(12) Uani 1 1 d . . .
H9 H 0.4475 -0.1672 0.4881 0.044 Uiso 1 1 calc R . .
C10 C 0.3385(4) -0.0625(3) 0.50090(16) 0.0371(12) Uani 1 1 d . . .
H10 H 0.2677 -0.0795 0.4820 0.045 Uiso 1 1 calc R . .
C11 C 0.3357(4) 0.0151(3) 0.52439(14) 0.0304(12) Uani 1 1 d . . .
H11 H 0.2637 0.0521 0.5204 0.036 Uiso 1 1 calc R . .
C12 C 0.4367(4) 0.0408(3) 0.55398(14) 0.0256(11) Uani 1 1 d . . .
C13 C 0.4256(4) 0.1247(3) 0.58009(15) 0.0279(11) Uani 1 1 d . . .
H13 H 0.5095 0.1348 0.5963 0.034 Uiso 1 1 calc R . .
C14 C 0.4021(4) 0.2014(3) 0.54736(16) 0.0372(13) Uani 1 1 d . . .
H14A H 0.4682 0.2022 0.5230 0.056 Uiso 1 1 calc R . .
H14B H 0.4063 0.2550 0.5653 0.056 Uiso 1 1 calc R . .
H14C H 0.3169 0.1960 0.5330 0.056 Uiso 1 1 calc R . .
C15 C 0.3211(4) 0.1214(3) 0.61730(16) 0.0338(12) Uani 1 1 d . . .
H15A H 0.2375 0.1111 0.6025 0.051 Uiso 1 1 calc R . .
H15B H 0.3186 0.1762 0.6341 0.051 Uiso 1 1 calc R . .
H15C H 0.3398 0.0748 0.6393 0.051 Uiso 1 1 calc R . .
C16 C 0.6623(5) -0.1533(3) 0.53916(17) 0.0376(12) Uani 1 1 d . . .
H16 H 0.7308 -0.1217 0.5567 0.045 Uiso 1 1 calc R . .
C17 C 0.7193(6) -0.1787(3) 0.49122(18) 0.0623(17) Uani 1 1 d . . .
H17A H 0.6611 -0.2190 0.4756 0.093 Uiso 1 1 calc R . .
H17B H 0.8035 -0.2060 0.4958 0.093 Uiso 1 1 calc R . .
H17C H 0.7296 -0.1271 0.4719 0.093 Uiso 1 1 calc R . .
C18 C 0.6275(5) -0.2333(3) 0.56757(19) 0.0531(16) Uani 1 1 d . . .
H18A H 0.5903 -0.2158 0.5975 0.080 Uiso 1 1 calc R . .
H18B H 0.7053 -0.2675 0.5731 0.080 Uiso 1 1 calc R . .
H18C H 0.5647 -0.2678 0.5503 0.080 Uiso 1 1 calc R . .
C19 C 0.7443(3) 0.0395(3) 0.69319(14) 0.0215(10) Uani 1 1 d . A .
C20 C 0.6759(4) -0.0453(3) 0.70440(14) 0.0233(10) Uani 1 1 d . . .
C21 C 0.7334(4) -0.1188(2) 0.67543(14) 0.0277(10) Uani 1 1 d . A .
H21A H 0.7242 -0.1056 0.6422 0.042 Uiso 1 1 calc R . .
H21B H 0.6878 -0.1723 0.6825 0.042 Uiso 1 1 calc R . .
H21C H 0.8248 -0.1253 0.6831 0.042 Uiso 1 1 calc R . .
C22 C 0.5294(3) -0.0355(3) 0.69491(15) 0.0279(11) Uani 1 1 d . A .
H22A H 0.5156 -0.0212 0.6620 0.042 Uiso 1 1 calc R . .
H22B H 0.4944 0.0105 0.7146 0.042 Uiso 1 1 calc R . .
H22C H 0.4856 -0.0897 0.7022 0.042 Uiso 1 1 calc R . .
C23 C 0.6913(4) -0.0703(3) 0.75589(13) 0.0269(11) Uani 1 1 d . A .
H23A H 0.6458 -0.1244 0.7618 0.040 Uiso 1 1 calc R . .
H23B H 0.6551 -0.0249 0.7757 0.040 Uiso 1 1 calc R . .
H23C H 0.7829 -0.0775 0.7631 0.040 Uiso 1 1 calc R . .
C24 C 0.8321(4) 0.1666(3) 0.72800(14) 0.0237(10) Uani 1 1 d . A .
C25 C 0.7561(4) 0.2392(3) 0.71758(14) 0.0246(10) Uani 1 1 d . . .
C26 C 0.8125(4) 0.3197(3) 0.72098(15) 0.0336(12) Uani 1 1 d . A .
H26 H 0.7622 0.3691 0.7140 0.040 Uiso 1 1 calc R . .
C27 C 0.9401(5) 0.3305(3) 0.73429(17) 0.0372(12) Uani 1 1 d . . .
H27 H 0.9762 0.3865 0.7365 0.045 Uiso 1 1 calc R A .
C28 C 1.0133(4) 0.2592(3) 0.74424(16) 0.0328(12) Uani 1 1 d . A .
H28 H 1.1011 0.2664 0.7528 0.039 Uiso 1 1 calc R . .
C29 C 0.9617(4) 0.1764(3) 0.74210(15) 0.0263(11) Uani 1 1 d . . .
C30 C 0.6148(4) 0.2284(3) 0.70465(16) 0.0268(11) Uani 1 1 d . A .
H30 H 0.6089 0.1751 0.6853 0.032 Uiso 1 1 calc R . .
C31 C 0.5317(4) 0.2128(3) 0.74807(16) 0.0338(12) Uani 1 1 d . . .
H31A H 0.5616 0.1608 0.7641 0.051 Uiso 1 1 calc R A .
H31B H 0.4416 0.2053 0.7387 0.051 Uiso 1 1 calc R . .
H31C H 0.5389 0.2622 0.7691 0.051 Uiso 1 1 calc R . .
C32 C 0.5606(4) 0.3013(3) 0.67506(16) 0.0349(11) Uani 1 1 d . . .
H32A H 0.5536 0.3534 0.6941 0.052 Uiso 1 1 calc R A .
H32B H 0.4752 0.2852 0.6634 0.052 Uiso 1 1 calc R . .
H32C H 0.6182 0.3121 0.6486 0.052 Uiso 1 1 calc R . .
C33 C 1.0433(4) 0.0980(3) 0.75306(14) 0.0305(11) Uani 1 1 d . A .
H33 H 0.9829 0.0507 0.7619 0.037 Uiso 1 1 calc R . .
C34 C 1.1353(5) 0.1097(4) 0.79332(18) 0.0597(16) Uani 1 1 d . . .
H34A H 1.0882 0.1312 0.8205 0.090 Uiso 1 1 calc R A .
H34B H 1.2023 0.1511 0.7846 0.090 Uiso 1 1 calc R . .
H34C H 1.1754 0.0544 0.8010 0.090 Uiso 1 1 calc R . .
C35 C 1.1154(5) 0.0685(4) 0.70980(17) 0.0640(18) Uani 1 1 d . . .
H35A H 1.1672 0.0177 0.7174 0.096 Uiso 1 1 calc R A .
H35B H 1.1718 0.1148 0.6989 0.096 Uiso 1 1 calc R . .
H35C H 1.0534 0.0539 0.6852 0.096 Uiso 1 1 calc R . .
C36 C 0.4308(4) 0.0662(3) 0.85082(16) 0.0398(13) Uani 1 1 d D . .
H36A H 0.4269 0.0398 0.8194 0.048 Uiso 1 1 calc R . .
H36B H 0.3998 0.1262 0.8486 0.048 Uiso 1 1 calc R . .
C37 C 0.3483(4) 0.0154(3) 0.88502(16) 0.0436(14) Uani 1 1 d D . .
H37A H 0.3016 -0.0315 0.8689 0.052 Uiso 1 1 calc R . .
H37B H 0.2850 0.0532 0.9007 0.052 Uiso 1 1 calc R . .
C38 C 0.4450(5) -0.0208(4) 0.92005(19) 0.0646(18) Uani 1 1 d D . .
H38A H 0.4105 -0.0180 0.9522 0.077 Uiso 1 1 calc R . .
H38B H 0.4665 -0.0813 0.9126 0.077 Uiso 1 1 calc R . .
C39 C 0.5559(5) 0.0337(5) 0.91497(19) 0.078(2) Uani 1 1 d D . .
H39A H 0.5502 0.0828 0.9369 0.094 Uiso 1 1 calc R . .
H39B H 0.6353 0.0010 0.9221 0.094 Uiso 1 1 calc R . .
C40 C 0.8293(5) -0.1266(3) 0.87401(19) 0.0472(14) Uani 1 1 d D . .
H40A H 0.8184 -0.1481 0.8417 0.057 Uiso 1 1 calc R . .
H40B H 0.7466 -0.1338 0.8908 0.057 Uiso 1 1 calc R . .
C41 C 0.9335(5) -0.1763(3) 0.89828(18) 0.0447(14) Uani 1 1 d D . .
H41A H 0.9640 -0.2245 0.8787 0.054 Uiso 1 1 calc R . .
H41B H 0.9027 -0.1993 0.9285 0.054 Uiso 1 1 calc R . .
C42 C 1.0389(5) -0.1106(3) 0.90551(18) 0.0469(14) Uani 1 1 d D . .
H42A H 1.0841 -0.1204 0.9354 0.056 Uiso 1 1 calc R . .
H42B H 1.1023 -0.1126 0.8798 0.056 Uiso 1 1 calc R . .
C43 C 0.9693(4) -0.0268(3) 0.90597(17) 0.0381(13) Uani 1 1 d D . .
H43A H 0.9359 -0.0139 0.9375 0.046 Uiso 1 1 calc R . .
H43B H 1.0269 0.0205 0.8960 0.046 Uiso 1 1 calc R . .
C44 C 0.7195(8) 0.2863(5) 0.8792(3) 0.038(2) Uiso 0.626(12) 1 d PD A 1
H44A H 0.6846 0.2792 0.9111 0.045 Uiso 0.626(12) 1 calc PR A 1
H44B H 0.6527 0.2694 0.8563 0.045 Uiso 0.626(12) 1 calc PR A 1
C45 C 0.7646(9) 0.3791(5) 0.8708(3) 0.044(3) Uiso 0.626(12) 1 d PD A 1
H45A H 0.7649 0.3936 0.8372 0.052 Uiso 0.626(12) 1 calc PR A 1
H45B H 0.7101 0.4209 0.8878 0.052 Uiso 0.626(12) 1 calc PR A 1
C46 C 0.9011(9) 0.3763(6) 0.8907(3) 0.038(3) Uiso 0.626(12) 1 d PD A 1
H46A H 0.9558 0.4219 0.8769 0.046 Uiso 0.626(12) 1 calc PR A 1
H46B H 0.9006 0.3826 0.9251 0.046 Uiso 0.626(12) 1 calc PR A 1
C47 C 0.9462(9) 0.2884(6) 0.8763(3) 0.040(3) Uiso 0.626(12) 1 d PD A 1
H47A H 0.9911 0.2913 0.8459 0.048 Uiso 0.626(12) 1 calc PR A 1
H47B H 1.0066 0.2649 0.8998 0.048 Uiso 0.626(12) 1 calc PR A 1
C48 C 0.9720(12) 0.2625(11) 0.8846(7) 0.055(5) Uiso 0.374(12) 1 d PD A 2
H48A H 1.0253 0.2648 0.8560 0.066 Uiso 0.374(12) 1 calc PR A 2
H48B H 1.0114 0.2209 0.9065 0.066 Uiso 0.374(12) 1 calc PR A 2
C49 C 0.9642(17) 0.3505(10) 0.9069(6) 0.069(6) Uiso 0.374(12) 1 d PD A 2
H49A H 1.0432 0.3845 0.9011 0.082 Uiso 0.374(12) 1 calc PR A 2
H49B H 0.9488 0.3466 0.9409 0.082 Uiso 0.374(12) 1 calc PR A 2
C50 C 0.8480(19) 0.3882(10) 0.8813(6) 0.053(6) Uiso 0.374(12) 1 d PD A 2
H50A H 0.8033 0.4309 0.9011 0.064 Uiso 0.374(12) 1 calc PR A 2
H50B H 0.8753 0.4166 0.8520 0.064 Uiso 0.374(12) 1 calc PR A 2
C51 C 0.7621(18) 0.3136(9) 0.8712(8) 0.088(7) Uiso 0.374(12) 1 d PD A 2
H51A H 0.6919 0.3110 0.8945 0.105 Uiso 0.374(12) 1 calc PR A 2
H51B H 0.7230 0.3202 0.8399 0.105 Uiso 0.374(12) 1 calc PR A 2

loop_
_atom_site_aniso_label
_atom_site_aniso_U_11
_atom_site_aniso_U_22
_atom_site_aniso_U_33
_atom_site_aniso_U_23
_atom_site_aniso_U_13
_atom_site_aniso_U_12
K1 0.0340(5) 0.0325(5) 0.0269(5) 0.0020(5) -0.0022(5) -0.0031(5)
O1 0.0270(18) 0.084(3) 0.039(2) 0.021(2) -0.0058(16) -0.0091(19)
O2 0.043(2) 0.033(2) 0.059(3) 0.0097(18) -0.0156(18) 0.0005(17)
O3 0.049(2) 0.033(2) 0.050(2) -0.0054(18) -0.0010(18) 0.0055(18)
N1 0.0253(19) 0.024(2) 0.018(2) -0.0004(17) -0.0020(16) -0.0035(17)
N2 0.0206(16) 0.0225(19) 0.0231(19) -0.0006(16) -0.0005(16) -0.0057(17)
C1 0.024(2) 0.021(2) 0.026(2) 0.0008(19) 0.005(2) -0.001(2)
C2 0.021(2) 0.017(2) 0.027(2) -0.0013(18) 0.004(2) -0.001(2)
C3 0.027(2) 0.028(3) 0.023(2) -0.002(2) 0.004(2) -0.002(2)
C4 0.034(3) 0.033(3) 0.031(3) 0.004(2) 0.003(2) -0.003(2)
C5 0.031(2) 0.042(3) 0.033(3) -0.002(3) 0.004(2) 0.001(3)
C6 0.037(3) 0.032(3) 0.030(3) 0.001(2) -0.003(2) -0.003(2)
C7 0.032(3) 0.023(3) 0.023(3) 0.000(2) -0.001(2) -0.003(2)
C8 0.033(3) 0.026(3) 0.026(3) -0.003(2) 0.001(2) -0.003(2)
C9 0.052(3) 0.034(3) 0.024(3) -0.003(2) 0.001(3) -0.010(3)
C10 0.039(3) 0.042(3) 0.031(3) -0.001(3) -0.011(2) -0.012(3)
C11 0.028(3) 0.039(3) 0.023(3) 0.003(2) -0.005(2) 0.002(2)
C12 0.028(2) 0.030(3) 0.019(3) 0.006(2) -0.002(2) 0.001(2)
C13 0.028(3) 0.032(3) 0.024(3) 0.003(2) 0.002(2) -0.001(2)
C14 0.037(3) 0.045(3) 0.030(3) 0.008(3) 0.003(2) 0.008(2)
C15 0.033(3) 0.031(3) 0.038(3) 0.004(2) -0.002(2) 0.000(2)
C16 0.049(3) 0.028(3) 0.037(3) -0.006(2) -0.006(2) 0.002(3)
C17 0.077(4) 0.054(4) 0.057(4) -0.014(3) 0.006(3) 0.027(4)
C18 0.064(4) 0.033(3) 0.062(4) 0.002(3) -0.016(3) -0.001(3)
C19 0.021(2) 0.023(2) 0.021(2) -0.002(2) -0.0002(19) -0.0011(19)
C20 0.021(2) 0.025(3) 0.024(3) -0.002(2) 0.0003(19) -0.001(2)
C21 0.036(2) 0.019(2) 0.029(2) 0.000(2) -0.002(2) 0.002(2)
C22 0.016(2) 0.031(3) 0.037(3) 0.007(2) -0.001(2) -0.003(2)
C23 0.027(2) 0.026(3) 0.028(3) 0.002(2) -0.0012(19) -0.002(2)
C24 0.026(2) 0.021(3) 0.024(3) 0.001(2) 0.000(2) -0.002(2)
C25 0.025(3) 0.021(2) 0.027(2) 0.0018(19) 0.002(2) 0.0021(19)
C26 0.045(3) 0.020(3) 0.036(3) 0.003(2) 0.003(2) -0.002(2)
C27 0.040(3) 0.022(3) 0.050(3) -0.007(2) -0.008(3) -0.006(2)
C28 0.028(3) 0.030(3) 0.040(3) -0.003(2) -0.002(2) -0.008(2)
C29 0.026(3) 0.028(3) 0.025(3) -0.002(2) 0.000(2) -0.003(2)
C30 0.026(2) 0.022(3) 0.033(3) 0.002(2) 0.001(2) 0.001(2)
C31 0.027(3) 0.032(3) 0.042(3) 0.000(3) 0.004(2) 0.005(2)
C32 0.039(3) 0.036(3) 0.030(3) 0.009(3) 0.000(3) 0.005(2)
C33 0.023(2) 0.036(3) 0.032(3) 0.002(2) -0.002(2) -0.004(2)
C34 0.058(3) 0.057(4) 0.064(4) 0.003(3) -0.027(3) 0.003(3)
C35 0.074(4) 0.075(5) 0.044(4) 0.006(3) 0.015(3) 0.038(4)
C36 0.030(3) 0.054(3) 0.035(3) 0.004(3) -0.005(2) 0.002(3)
C37 0.036(3) 0.062(4) 0.033(3) 0.001(3) 0.006(2) 0.004(3)
C38 0.046(3) 0.102(5) 0.045(4) 0.033(4) -0.005(3) -0.012(4)
C39 0.050(4) 0.128(6) 0.057(4) 0.037(4) -0.020(3) -0.003(4)
C40 0.041(3) 0.041(3) 0.060(4) 0.007(3) -0.016(3) -0.014(3)
C41 0.052(3) 0.030(3) 0.053(4) 0.004(3) -0.013(3) -0.001(3)
C42 0.041(3) 0.037(3) 0.062(4) -0.002(3) -0.014(3) 0.005(3)
C43 0.041(3) 0.033(3) 0.041(3) 0.001(2) -0.008(2) -0.007(3)

loop_
_atom_type_symbol
_atom_type_description
_atom_type_scat_dispersion_real
_atom_type_scat_dispersion_imag
_atom_type_scat_source
C C 0.0033 0.0016 'International Tables Vol C Tables 4.2.6.8 and 6.1.1.4'
H H 0.0000 0.0000 'International Tables Vol C Tables 4.2.6.8 and 6.1.1.4'
K K 0.2009 0.2494 'International Tables Vol C Tables 4.2.6.8 and 6.1.1.4'
N N 0.0061 0.0033 'International Tables Vol C Tables 4.2.6.8 and 6.1.1.4'
O O 0.0106 0.0060 'International Tables Vol C Tables 4.2.6.8 and 6.1.1.4'

loop_
_geom_angle_atom_site_label_1
_geom_angle_atom_site_label_2
_geom_angle_atom_site_label_3
_geom_angle
O3 K1 O2 108.83(11)
O3 K1 O1 96.60(11)
O2 K1 O1 84.79(11)
O3 K1 N2 124.49(11)
O2 K1 N2 117.69(11)
O1 K1 N2 115.45(11)
O3 K1 C24 97.40(11)
O2 K1 C24 134.18(12)
O1 K1 C24 129.54(11)
N2 K1 C24 27.36(10)
O3 K1 C29 85.93(11)
O2 K1 C29 119.05(11)
O1 K1 C29 153.93(10)
N2 K1 C29 46.05(10)
C24 K1 C29 25.25(10)
C39 O1 C36 108.1(4)
C39 O1 K1 121.2(3)
C36 O1 K1 130.5(3)
C40 O2 C43 107.6(3)
C40 O2 K1 133.1(3)
C43 O2 K1 119.3(3)
C47 O3 C51 87.0(8)
C47 O3 C44 110.7(5)
C51 O3 C48 106.2(10)
C44 O3 C48 127.1(7)
C47 O3 K1 134.4(4)
C51 O3 K1 124.3(8)
C44 O3 K1 109.0(4)
C48 O3 K1 123.5(6)
C2 N1 C7 135.3(4)
C19 N2 C24 120.9(3)
C19 N2 K1 148.9(3)
C24 N2 K1 90.2(2)
C2 C1 C19 134.5(4)
C2 C1 H1 112.7
C19 C1 H1 112.7
N1 C2 C1 121.8(4)
N1 C2 C3 123.6(4)
C1 C2 C3 114.6(4)
C6 C3 C4 108.6(3)
C6 C3 C2 114.4(3)
C4 C3 C2 110.9(3)
C6 C3 C5 106.0(3)
C4 C3 C5 108.0(4)
C2 C3 C5 108.6(3)
C3 C4 H4A 109.5
C3 C4 H4B 109.5
H4A C4 H4B 109.5
C3 C4 H4C 109.5
H4A C4 H4C 109.5
H4B C4 H4C 109.5
C3 C5 H5A 109.5
C3 C5 H5B 109.5
H5A C5 H5B 109.5
C3 C5 H5C 109.5
H5A C5 H5C 109.5
H5B C5 H5C 109.5
C3 C6 H6A 109.5
C3 C6 H6B 109.5
H6A C6 H6B 109.5
C3 C6 H6C 109.5
H6A C6 H6C 109.5
H6B C6 H6C 109.5
N1 C7 C8 119.5(4)
N1 C7 C12 120.1(4)
C8 C7 C12 119.7(4)
C9 C8 C7 119.1(4)
C9 C8 C16 120.6(4)
C7 C8 C16 120.2(4)
C10 C9 C8 121.7(4)
C10 C9 H9 119.1
C8 C9 H9 119.1
C9 C10 C11 119.4(4)
C9 C10 H10 120.3
C11 C10 H10 120.3
C10 C11 C12 121.7(4)
C10 C11 H11 119.1
C12 C11 H11 119.1
C11 C12 C7 118.2(4)
C11 C12 C13 119.2(4)
C7 C12 C13 122.5(4)
C12 C13 C15 111.8(4)
C12 C13 C14 112.4(3)
C15 C13 C14 109.9(4)
C12 C13 H13 107.5
C15 C13 H13 107.5
C14 C13 H13 107.5
C13 C14 H14A 109.5
C13 C14 H14B 109.5
H14A C14 H14B 109.5
C13 C14 H14C 109.5
H14A C14 H14C 109.5
H14B C14 H14C 109.5
C13 C15 H15A 109.5
C13 C15 H15B 109.5
H15A C15 H15B 109.5
C13 C15 H15C 109.5
H15A C15 H15C 109.5
H15B C15 H15C 109.5
C8 C16 C18 111.9(4)
C8 C16 C17 111.6(4)
C18 C16 C17 110.8(4)
C8 C16 H16 107.4
C18 C16 H16 107.4
C17 C16 H16 107.4
C16 C17 H17A 109.5
C16 C17 H17B 109.5
H17A C17 H17B 109.5
C16 C17 H17C 109.5
H17A C17 H17C 109.5
H17B C17 H17C 109.5
C16 C18 H18A 109.5
C16 C18 H18B 109.5
H18A C18 H18B 109.5
C16 C18 H18C 109.5
H18A C18 H18C 109.5
H18B C18 H18C 109.5
N2 C19 C1 121.7(4)
N2 C19 C20 112.8(3)
C1 C19 C20 125.4(4)
C19 C20 C21 110.3(3)
C19 C20 C23 111.8(3)
C21 C20 C23 106.9(3)
C19 C20 C22 109.5(3)
C21 C20 C22 111.0(3)
C23 C20 C22 107.2(3)
C20 C21 H21A 109.5
C20 C21 H21B 109.5
H21A C21 H21B 109.5
C20 C21 H21C 109.5
H21A C21 H21C 109.5
H21B C21 H21C 109.5
C20 C22 H22A 109.5
C20 C22 H22B 109.5
H22A C22 H22B 109.5
C20 C22 H22C 109.5
H22A C22 H22C 109.5
H22B C22 H22C 109.5
C20 C23 K1 114.0(2)
C20 C23 H23A 109.5
K1 C23 H23A 132.8
C20 C23 H23B 109.5
H23A C23 H23B 109.5
C20 C23 H23C 109.5
K1 C23 H23C 72.4
H23A C23 H23C 109.5
H23B C23 H23C 109.5
C25 C24 N2 121.1(4)
C25 C24 C29 120.5(4)
N2 C24 C29 117.8(4)
C25 C24 K1 112.7(3)
N2 C24 K1 62.4(2)
C29 C24 K1 86.6(3)
C26 C25 C24 118.2(4)
C26 C25 C30 121.6(4)
C24 C25 C30 120.2(4)
C25 C26 C27 122.2(4)
C25 C26 H26 118.9
C27 C26 H26 118.9
C28 C27 C26 119.1(4)
C28 C27 H27 120.5
C26 C27 H27 120.5
C27 C28 C29 121.5(4)
C27 C28 H28 119.2
C29 C28 H28 119.2
C28 C29 C24 118.5(4)
C28 C29 C33 121.2(4)
C24 C29 C33 120.3(4)
C28 C29 K1 122.5(3)
C24 C29 K1 68.1(2)
C33 C29 K1 82.0(2)
C25 C30 C32 114.1(4)
C25 C30 C31 111.2(4)
C32 C30 C31 111.2(4)
C25 C30 H30 106.6
C32 C30 H30 106.6
C31 C30 H30 106.6
C30 C31 H31A 109.5
C30 C31 H31B 109.5
H31A C31 H31B 109.5
C30 C31 H31C 109.5
H31A C31 H31C 109.5
H31B C31 H31C 109.5
C30 C32 H32A 109.5
C30 C32 H32B 109.5
H32A C32 H32B 109.5
C30 C32 H32C 109.5
H32A C32 H32C 109.5
H32B C32 H32C 109.5
C34 C33 C29 114.5(4)
C34 C33 C35 110.4(4)
C29 C33 C35 110.4(4)
C34 C33 K1 92.1(3)
C29 C33 K1 72.1(2)
C35 C33 K1 152.2(3)
C34 C33 H33 107.0
C29 C33 H33 107.0
C35 C33 H33 107.0
K1 C33 H33 48.7
C33 C34 H34A 109.5
C33 C34 H34B 109.5
H34A C34 H34B 109.5
C33 C34 H34C 109.5
H34A C34 H34C 109.5
H34B C34 H34C 109.5
C33 C35 H35A 109.5
C33 C35 H35B 109.5
H35A C35 H35B 109.5
C33 C35 H35C 109.5
H35A C35 H35C 109.5
H35B C35 H35C 109.5
O1 C36 C37 106.8(4)
O1 C36 H36A 110.4
C37 C36 H36A 110.4
O1 C36 H36B 110.4
C37 C36 H36B 110.4
H36A C36 H36B 108.6
C36 C37 C38 104.2(4)
C36 C37 H37A 110.9
C38 C37 H37A 110.9
C36 C37 H37B 110.9
C38 C37 H37B 110.9
H37A C37 H37B 108.9
C39 C38 C37 104.1(4)
C39 C38 H38A 110.9
C37 C38 H38A 110.9
C39 C38 H38B 110.9
C37 C38 H38B 110.9
H38A C38 H38B 109.0
O1 C39 C38 108.4(4)
O1 C39 H39A 110.0
C38 C39 H39A 110.0
O1 C39 H39B 110.0
C38 C39 H39B 110.0
H39A C39 H39B 108.4
O2 C40 C41 108.4(4)
O2 C40 H40A 110.0
C41 C40 H40A 110.0
O2 C40 H40B 110.0
C41 C40 H40B 110.0
H40A C40 H40B 108.4
C40 C41 C42 103.7(4)
C40 C41 H41A 111.0
C42 C41 H41A 111.0
C40 C41 H41B 111.0
C42 C41 H41B 111.0
H41A C41 H41B 109.0
C43 C42 C41 104.0(4)
C43 C42 H42A 111.0
C41 C42 H42A 111.0
C43 C42 H42B 111.0
C41 C42 H42B 111.0
H42A C42 H42B 109.0
O2 C43 C42 104.7(4)
O2 C43 H43A 110.8
C42 C43 H43A 110.8
O2 C43 H43B 110.8
C42 C43 H43B 110.8
H43A C43 H43B 108.9
O3 C44 C45 103.4(6)
O3 C44 H44A 111.1
C45 C44 H44A 111.1
O3 C44 H44B 111.1
C45 C44 H44B 111.1
H44A C44 H44B 109.1
C46 C45 C44 101.4(6)
C46 C45 H45A 111.5
C44 C45 H45A 111.5
C46 C45 H45B 111.5
C44 C45 H45B 111.5
H45A C45 H45B 109.3
C47 C46 C45 102.3(7)
C47 C46 H46A 111.3
C45 C46 H46A 111.3
C47 C46 H46B 111.3
C45 C46 H46B 111.3
H46A C46 H46B 109.2
O3 C47 C46 107.3(7)
O3 C47 H47A 110.3
C46 C47 H47A 110.3
O3 C47 H47B 110.3
C46 C47 H47B 110.3
H47A C47 H47B 108.5
O3 C48 C49 107.1(11)
O3 C48 H48A 110.3
C49 C48 H48A 110.3
O3 C48 H48B 110.3
C49 C48 H48B 110.3
H48A C48 H48B 108.5
C48 C49 C50 100.8(12)
C48 C49 H49A 111.6
C50 C49 H49A 111.6
C48 C49 H49B 111.6
C50 C49 H49B 111.6
H49A C49 H49B 109.4
C51 C50 C49 105.4(12)
C51 C50 H50A 110.7
C49 C50 H50A 110.7
C51 C50 H50B 110.7
C49 C50 H50B 110.7
H50A C50 H50B 108.8
O3 C51 C50 109.0(13)
O3 C51 H51A 109.9
C50 C51 H51A 109.9
O3 C51 H51B 109.9
C50 C51 H51B 109.9
H51A C51 H51B 108.3

loop_
_geom_bond_atom_site_label_1
_geom_bond_atom_site_label_2
_geom_bond_distance
K1 O3 2.623(3)
K1 O2 2.624(3)
K1 O1 2.637(3)
K1 N2 2.725(3)
K1 C24 3.075(4)
K1 C29 3.308(4)
O1 C39 1.417(5)
O1 C36 1.434(5)
O2 C40 1.431(5)
O2 C43 1.440(5)
O3 C47 1.403(8)
O3 C51 1.439(12)
O3 C44 1.461(7)
O3 C48 1.503(12)
N1 C2 1.321(5)
N1 C7 1.390(5)
N2 C19 1.340(5)
N2 C24 1.414(5)
C1 C2 1.417(5)
C1 C19 1.420(5)
C1 H1 0.9500
C2 C3 1.555(5)
C3 C6 1.527(5)
C3 C4 1.536(6)
C3 C5 1.555(6)
C4 H4A 0.9800
C4 H4B 0.9800
C4 H4C 0.9800
C5 H5A 0.9800
C5 H5B 0.9800
C5 H5C 0.9800
C6 H6A 0.9800
C6 H6B 0.9800
C6 H6C 0.9800
C7 C8 1.409(6)
C7 C12 1.427(6)
C8 C9 1.400(6)
C8 C16 1.516(6)
C9 C10 1.377(6)
C9 H9 0.9500
C10 C11 1.383(6)
C10 H10 0.9500
C11 C12 1.406(6)
C11 H11 0.9500
C12 C13 1.510(6)
C13 C15 1.523(6)
C13 C14 1.537(6)
C13 H13 1.0000
C14 H14A 0.9800
C14 H14B 0.9800
C14 H14C 0.9800
C15 H15A 0.9800
C15 H15B 0.9800
C15 H15C 0.9800
C16 C18 1.531(6)
C16 C17 1.548(7)
C16 H16 1.0000
C17 H17A 0.9800
C17 H17B 0.9800
C17 H17C 0.9800
C18 H18A 0.9800
C18 H18B 0.9800
C18 H18C 0.9800
C19 C20 1.531(5)
C20 C21 1.534(5)
C20 C23 1.535(5)
C20 C22 1.554(5)
C21 H21A 0.9800
C21 H21B 0.9800
C21 H21C 0.9800
C22 H22A 0.9800
C22 H22B 0.9800
C22 H22C 0.9800
C23 H23A 0.9800
C23 H23B 0.9800
C23 H23C 0.9800
C24 C25 1.411(5)
C24 C29 1.414(5)
C25 C26 1.386(6)
C25 C30 1.523(6)
C26 C27 1.389(6)
C26 H26 0.9500
C27 C28 1.376(6)
C27 H27 0.9500
C28 C29 1.397(6)
C28 H28 0.9500
C29 C33 1.518(6)
C30 C32 1.523(6)
C30 C31 1.534(6)
C30 H30 1.0000
C31 H31A 0.9800
C31 H31B 0.9800
C31 H31C 0.9800
C32 H32A 0.9800
C32 H32B 0.9800
C32 H32C 0.9800
C33 C34 1.509(6)
C33 C35 1.519(6)
C33 H33 1.0000
C34 H34A 0.9800
C34 H34B 0.9800
C34 H34C 0.9800
C35 H35A 0.9800
C35 H35B 0.9800
C35 H35C 0.9800
C36 C37 1.523(6)
C36 H36A 0.9900
C36 H36B 0.9900
C37 C38 1.528(6)
C37 H37A 0.9900
C37 H37B 0.9900
C38 C39 1.438(7)
C38 H38A 0.9900
C38 H38B 0.9900
C39 H39A 0.9900
C39 H39B 0.9900
C40 C41 1.500(6)
C40 H40A 0.9900
C40 H40B 0.9900
C41 C42 1.512(6)
C41 H41A 0.9900
C41 H41B 0.9900
C42 C43 1.490(6)
C42 H42A 0.9900
C42 H42B 0.9900
C43 H43A 0.9900
C43 H43B 0.9900
C44 C45 1.537(9)
C44 H44A 0.9900
C44 H44B 0.9900
C45 C46 1.528(10)
C45 H45A 0.9900
C45 H45B 0.9900
C46 C47 1.504(10)
C46 H46A 0.9900
C46 H46B 0.9900
C47 H47A 0.9900
C47 H47B 0.9900
C48 C49 1.513(13)
C48 H48A 0.9900
C48 H48B 0.9900
C49 C50 1.529(14)
C49 H49A 0.9900
C49 H49B 0.9900
C50 C51 1.493(13)
C50 H50A 0.9900
C50 H50B 0.9900
C51 H51A 0.9900
C51 H51B 0.9900

loop_
_geom_torsion_atom_site_label_1
_geom_torsion_atom_site_label_2
_geom_torsion_atom_site_label_3
_geom_torsion_atom_site_label_4
_geom_torsion
O3 K1 O1 C39 -72.5(4)
O2 K1 O1 C39 35.9(4)
N2 K1 O1 C39 154.2(4)
C24 K1 O1 C39 -177.8(4)
C29 K1 O1 C39 -166.7(4)
O3 K1 O1 C36 112.8(4)
O2 K1 O1 C36 -138.8(4)
N2 K1 O1 C36 -20.6(4)
C24 K1 O1 C36 7.5(5)
C29 K1 O1 C36 18.5(5)
O3 K1 O2 C40 156.4(4)
O1 K1 O2 C40 61.2(4)
N2 K1 O2 C40 -54.9(5)
C24 K1 O2 C40 -82.2(5)
C29 K1 O2 C40 -107.6(4)
O3 K1 O2 C43 -23.9(3)
O1 K1 O2 C43 -119.1(3)
N2 K1 O2 C43 124.8(3)
C24 K1 O2 C43 97.5(3)
C29 K1 O2 C43 72.0(3)
O2 K1 O3 C47 83.9(7)
O1 K1 O3 C47 170.7(7)
N2 K1 O3 C47 -62.2(7)
C24 K1 O3 C47 -58.0(7)
C29 K1 O3 C47 -35.4(7)
O2 K1 O3 C51 -150.6(12)
O1 K1 O3 C51 -63.9(12)
N2 K1 O3 C51 63.3(12)
C24 K1 O3 C51 67.5(12)
C29 K1 O3 C51 90.1(12)
O2 K1 O3 C44 -126.7(4)
O1 K1 O3 C44 -40.0(4)
N2 K1 O3 C44 87.2(4)
C24 K1 O3 C44 91.4(4)
C29 K1 O3 C44 113.9(4)
O2 K1 O3 C48 60.7(10)
O1 K1 O3 C48 147.5(10)
N2 K1 O3 C48 -85.4(10)
C24 K1 O3 C48 -81.1(10)
C29 K1 O3 C48 -58.6(10)
O3 K1 N2 C19 -167.7(5)
O2 K1 N2 C19 48.9(5)
O1 K1 N2 C19 -48.9(5)
C24 K1 N2 C19 -176.8(6)
C29 K1 N2 C19 153.7(6)
O3 K1 N2 C24 9.1(3)
O2 K1 N2 C24 -134.3(2)
O1 K1 N2 C24 127.9(2)
C29 K1 N2 C24 -29.5(2)
C7 N1 C2 C1 160.3(4)
C7 N1 C2 C3 -18.5(7)
C19 C1 C2 N1 -2.4(7)
C19 C1 C2 C3 176.5(4)
N1 C2 C3 C6 -5.1(6)
C1 C2 C3 C6 176.0(4)
N1 C2 C3 C4 118.2(4)
C1 C2 C3 C4 -60.7(5)
N1 C2 C3 C5 -123.3(4)
C1 C2 C3 C5 57.8(5)
C2 N1 C7 C8 115.4(5)
C2 N1 C7 C12 -74.8(6)
N1 C7 C8 C9 166.7(4)
C12 C7 C8 C9 -3.1(6)
N1 C7 C8 C16 -10.6(6)
C12 C7 C8 C16 179.6(4)
C7 C8 C9 C10 0.6(7)
C16 C8 C9 C10 177.9(4)
C8 C9 C10 C11 2.1(7)
C9 C10 C11 C12 -2.4(7)
C10 C11 C12 C7 -0.1(6)
C10 C11 C12 C13 -177.6(4)
N1 C7 C12 C11 -166.9(4)
C8 C7 C12 C11 2.8(6)
N1 C7 C12 C13 10.6(6)
C8 C7 C12 C13 -179.7(4)
C11 C12 C13 C15 68.2(5)
C7 C12 C13 C15 -109.2(5)
C11 C12 C13 C14 -55.9(5)
C7 C12 C13 C14 126.6(4)
C9 C8 C16 C18 -71.3(5)
C7 C8 C16 C18 106.0(5)
C9 C8 C16 C17 53.5(6)
C7 C8 C16 C17 -129.2(5)
C24 N2 C19 C1 6.5(6)
K1 N2 C19 C1 -177.2(3)
C24 N2 C19 C20 -175.4(3)
K1 N2 C19 C20 0.9(7)
C2 C1 C19 N2 -157.9(4)
C2 C1 C19 C20 24.2(7)
N2 C19 C20 C21 -133.6(4)
C1 C19 C20 C21 44.5(5)
N2 C19 C20 C23 -14.7(5)
C1 C19 C20 C23 163.3(4)
N2 C19 C20 C22 103.9(4)
C1 C19 C20 C22 -78.0(5)
C19 C20 C23 K1 18.3(4)
C21 C20 C23 K1 139.2(3)
C22 C20 C23 K1 -101.7(3)
O2 K1 C23 C20 -155.1(3)
O1 K1 C23 C20 118.9(3)
N2 K1 C23 C20 -12.2(2)
C24 K1 C23 C20 -14.0(2)
C29 K1 C23 C20 -35.5(3)
C19 N2 C24 C25 77.0(5)
K1 N2 C24 C25 -101.1(4)
C19 N2 C24 C29 -112.4(4)
K1 N2 C24 C29 69.5(4)
C19 N2 C24 K1 178.1(4)
O3 K1 C24 C25 -58.1(3)
O2 K1 C24 C25 176.5(3)
O1 K1 C24 C25 46.9(3)
N2 K1 C24 C25 114.4(4)
C29 K1 C24 C25 -121.7(4)
O3 K1 C24 N2 -172.4(2)
O2 K1 C24 N2 62.1(3)
O1 K1 C24 N2 -67.5(3)
C29 K1 C24 N2 123.9(4)
O3 K1 C24 C29 63.7(3)
O2 K1 C24 C29 -61.8(3)
O1 K1 C24 C29 168.6(2)
N2 K1 C24 C29 -123.9(4)
N2 C24 C25 C26 171.2(4)
C29 C24 C25 C26 0.8(6)
K1 C24 C25 C26 100.7(4)
N2 C24 C25 C30 -6.7(6)
C29 C24 C25 C30 -177.1(4)
K1 C24 C25 C30 -77.2(4)
C24 C25 C26 C27 -0.1(7)
C30 C25 C26 C27 177.8(4)
C25 C26 C27 C28 0.3(7)
C26 C27 C28 C29 -1.2(7)
C27 C28 C29 C24 1.9(7)
C27 C28 C29 C33 179.9(4)
C27 C28 C29 K1 -79.1(5)
C25 C24 C29 C28 -1.7(6)
N2 C24 C29 C28 -172.4(4)
K1 C24 C29 C28 -116.1(4)
C25 C24 C29 C33 -179.7(4)
N2 C24 C29 C33 9.6(6)
K1 C24 C29 C33 65.9(4)
C25 C24 C29 K1 114.4(4)
N2 C24 C29 K1 -56.3(3)
O3 K1 C29 C28 -6.2(4)
O2 K1 C29 C28 -115.5(4)
O1 K1 C29 C28 90.5(4)
N2 K1 C29 C28 142.8(4)
C24 K1 C29 C28 110.7(5)
O3 K1 C29 C24 -117.0(3)
O2 K1 C29 C24 133.7(2)
O1 K1 C29 C24 -20.3(4)
N2 K1 C29 C24 32.0(2)
O3 K1 C29 C33 115.8(2)
O2 K1 C29 C33 6.5(3)
O1 K1 C29 C33 -147.5(3)
N2 K1 C29 C33 -95.3(3)
C24 K1 C29 C33 -127.3(4)
C26 C25 C30 C32 27.1(6)
C24 C25 C30 C32 -155.0(4)
C26 C25 C30 C31 -99.7(5)
C24 C25 C30 C31 78.1(5)
C28 C29 C33 C34 39.3(6)
C24 C29 C33 C34 -142.7(4)
K1 C29 C33 C34 -84.0(4)
C28 C29 C33 C35 -86.1(5)
C24 C29 C33 C35 91.9(5)
K1 C29 C33 C35 150.7(4)
C28 C29 C33 K1 123.2(4)
C24 C29 C33 K1 -58.8(3)
O3 K1 C33 C34 50.2(3)
O2 K1 C33 C34 -59.2(3)
O1 K1 C33 C34 -140.9(4)
N2 K1 C33 C34 178.3(3)
C24 K1 C33 C34 143.5(4)
C29 K1 C33 C34 115.1(4)
O3 K1 C33 C29 -64.9(2)
O2 K1 C33 C29 -174.4(2)
O1 K1 C33 C29 103.9(5)
N2 K1 C33 C29 63.2(2)
C24 K1 C33 C29 28.4(2)
O3 K1 C33 C35 -164.9(7)
O2 K1 C33 C35 85.6(7)
O1 K1 C33 C35 3.9(10)
N2 K1 C33 C35 -36.8(6)
C24 K1 C33 C35 -71.6(7)
C29 K1 C33 C35 -100.0(7)
C39 O1 C36 C37 -13.2(6)
K1 O1 C36 C37 162.0(3)
O1 C36 C37 C38 -4.8(6)
C36 C37 C38 C39 20.5(6)
C36 O1 C39 C38 27.7(7)
K1 O1 C39 C38 -148.1(4)
C37 C38 C39 O1 -29.7(7)
C43 O2 C40 C41 -14.4(6)
K1 O2 C40 C41 165.3(3)
O2 C40 C41 C42 -7.3(6)
C40 C41 C42 C43 25.2(6)
C40 O2 C43 C42 30.5(5)
K1 O2 C43 C42 -149.2(3)
C41 C42 C43 O2 -34.4(5)
C47 O3 C44 C45 18.0(8)
C51 O3 C44 C45 -8(2)
C48 O3 C44 C45 33.1(13)
K1 O3 C44 C45 -139.1(5)
O3 C44 C45 C46 -34.2(7)
C44 C45 C46 C47 37.5(8)
C51 O3 C47 C46 17.6(11)
C44 O3 C47 C46 6.2(9)
C48 O3 C47 C46 -138(3)
K1 O3 C47 C46 155.2(5)
C45 C46 C47 O3 -28.0(9)
C47 O3 C48 C49 45.8(19)
C51 O3 C48 C49 20.8(18)
C44 O3 C48 C49 3.1(19)
K1 O3 C48 C49 174.2(9)
O3 C48 C49 C50 -32.3(17)
C48 C49 C50 C51 31.9(17)
C47 O3 C51 C50 -8.4(15)
C44 O3 C51 C50 147(3)
C48 O3 C51 C50 0.3(19)
K1 O3 C51 C50 -152.8(10)
C49 C50 C51 O3 -20.9(19)
